data_1506168
loop_
_publ_author_name
'Xu, Gang'
'Hou, Ai-Jun'
'Wang, Rui-Rui'
'Liang, Guang-Yu'
'Zheng, Yong-Tang'
'Liu, Ze-Yuan'
'Li, Xiao-Li'
'Zhao, Yu'
'Huang, Sheng-Xiong'
'Peng, Li-Yan'
'Zhao, Qin-Shi'

_publ_section_title
;
 Przewalskin A: A new C23 terpenoid with a 6/6/7 carbon ring skeleton from
 Salvia przewalskii maxim.
;
_journal_issue 20
_journal_name_full 'Organic letters'
_journal_page_first 4453
_journal_page_last 4456
_journal_paper_doi 10.1021/ol061609t
_journal_volume 8
_journal_year 2006
_chemical_formula_sum 'C23 H26 O6'
_chemical_formula_weight 398.44
_chemical_name_systematic
; 
 ? 
;
_space_group_IT_number 19
_symmetry_cell_setting orthorhombic
_symmetry_space_group_name_Hall 'P 2ac 2ab'
_symmetry_space_group_name_H-M 'P 21 21 21'
_atom_sites_solution_hydrogens geom
_atom_sites_solution_primary direct
_atom_sites_solution_secondary difmap
_audit_creation_method SHELXL-97
_cell_angle_alpha 90.00(2)
_cell_angle_beta 90.00(4)
_cell_angle_gamma 90.00(4)
_cell_formula_units_Z 4
_cell_length_a 6.072(4)
_cell_length_b 15.035(4)
_cell_length_c 22.423(6)
_cell_measurement_reflns_used 25
_cell_measurement_temperature 295(2)
_cell_measurement_theta_max 12.66
_cell_measurement_theta_min 10.11
_cell_volume 2047.1(16)
_computing_cell_refinement 'CAD4, Enraf-Nonius'
_computing_data_collection 'CAD4, Enraf-Nonius'
_computing_data_reduction 'XCAD4, PSI & EAC ,Enraf-Nonius CAD-4 file'
_computing_molecular_graphics 'ORTEP-3 for Windows V1.05(Farrugia, 1999)'
_computing_publication_material 'SHELXL-97 (Sheldrick, 1997)'
_computing_structure_refinement 'SHELXL-97 (Sheldrick, 1997)'
_computing_structure_solution 'SHELXS-97 (Sheldrick, 1990)'
_diffrn_ambient_temperature 295(2)
_diffrn_measured_fraction_theta_full 0.999
_diffrn_measured_fraction_theta_max 0.999
_diffrn_measurement_device_type CAD4
_diffrn_measurement_method 'omega/2-theta scans'
_diffrn_radiation_monochromator graphite
_diffrn_radiation_source 'fine-focus sealed tube'
_diffrn_radiation_type MoK\a
_diffrn_radiation_wavelength 0.71073
_diffrn_reflns_av_R_equivalents 0.0436
_diffrn_reflns_av_sigmaI/netI 0.0741
_diffrn_reflns_limit_h_max 7
_diffrn_reflns_limit_h_min 0
_diffrn_reflns_limit_k_max 17
_diffrn_reflns_limit_k_min 0
_diffrn_reflns_limit_l_max 26
_diffrn_reflns_limit_l_min -1
_diffrn_reflns_number 2257
_diffrn_reflns_theta_full 25.17
_diffrn_reflns_theta_max 25.17
_diffrn_reflns_theta_min 1.63
_diffrn_standards_interval_time 3600
_diffrn_standards_number 3
_exptl_absorpt_coefficient_mu 0.093
_exptl_absorpt_correction_T_max 0.9771
_exptl_absorpt_correction_T_min 0.9550
_exptl_absorpt_correction_type none
_exptl_crystal_colour gray
_exptl_crystal_density_diffrn 1.293
_exptl_crystal_density_method 'not measured'
_exptl_crystal_description prismatic
_exptl_crystal_F_000 848
_exptl_crystal_size_max 0.50
_exptl_crystal_size_mid 0.40
_exptl_crystal_size_min 0.25
_refine_diff_density_max 0.259
_refine_diff_density_min -0.284
_refine_diff_density_rms 0.056
_refine_ls_abs_structure_details 'Flack H D (1983), Acta Cryst. A39, 876-881'
_refine_ls_abs_structure_Flack -2(3)
_refine_ls_extinction_coef 0.008(2)
_refine_ls_extinction_expression Fc^*^=kFc[1+0.001xFc^2^\l^3^/sin(2\q)]^-1/4^
_refine_ls_extinction_method SHELXL
_refine_ls_goodness_of_fit_ref 1.035
_refine_ls_hydrogen_treatment mixed
_refine_ls_matrix_type full
_refine_ls_number_parameters 272
_refine_ls_number_reflns 2233
_refine_ls_number_restraints 1
_refine_ls_restrained_S_all 1.035
_refine_ls_R_factor_all 0.1322
_refine_ls_R_factor_gt 0.0508
_refine_ls_shift/su_max 0.000
_refine_ls_shift/su_mean 0.000
_refine_ls_structure_factor_coef Fsqd
_refine_ls_weighting_details 'calc w=1/[\s^2^(Fo^2^)+(0.0925P)^2^+0.0000P] where P=(Fo^2^+2Fc^2^)/3'
_refine_ls_weighting_scheme calc
_refine_ls_wR_factor_gt 0.1281
_refine_ls_wR_factor_ref 0.1625
_reflns_number_gt 1176
_reflns_number_total 2233
_reflns_threshold_expression >2sigma(I)
_cod_data_source_file ol061609tsi20060815_115721.cif
_cod_data_source_block sxg
_cod_depositor_comments
;
The following automatic conversions were performed:
'_atom_site_symetry_multiplicity' tag replaced with
'_atom_site_symmetry_multiplicity'.

Automatic conversion script
Id: cif_correct_tags 1440 2010-10-19 06:21:57Z saulius 
;
_cod_original_cell_volume 2047.1(15)
_cod_original_sg_symbol_H-M 'P 2(1) 2(1) 2(1)'
_cod_database_code 1506168

loop_
_symmetry_equiv_pos_as_xyz
'x, y, z'
'-x+1/2, -y, z+1/2'
'-x, y+1/2, -z+1/2'
'x+1/2, -y+1/2, -z'

loop_
_atom_site_label
_atom_site_type_symbol
_atom_site_fract_x
_atom_site_fract_y
_atom_site_fract_z
_atom_site_U_iso_or_equiv
_atom_site_adp_type
_atom_site_occupancy
_atom_site_symmetry_multiplicity
_atom_site_calc_flag
_atom_site_refinement_flags
O1 O 0.0315(9) -0.1720(3) -0.0558(2) 0.0792(15) Uani 1 1 d .
O2 O -0.3792(6) -0.0648(2) 0.01826(18) 0.0550(11) Uani 1 1 d .
O3 O -0.4643(6) 0.0775(3) 0.02303(19) 0.0635(12) Uani 1 1 d .
O4 O 0.0443(6) 0.1065(2) 0.14422(17) 0.0527(10) Uani 1 1 d .
O5 O 0.6359(7) 0.0103(3) 0.2045(2) 0.0827(15) Uani 1 1 d .
O6 O 0.4649(8) -0.1328(4) 0.2062(3) 0.0847(15) Uani 1 1 d D
H6 H 0.554(12) -0.089(4) 0.208(4) 0.13(4) Uiso 1 1 d D
C1 C -0.0173(9) 0.1353(3) 0.0191(2) 0.0469(14) Uani 1 1 d .
H1A H -0.1042 0.1670 0.0485 0.056 Uiso 1 1 calc R
H1B H 0.1367 0.1430 0.0293 0.056 Uiso 1 1 calc R
C2 C -0.0589(11) 0.1757(3) -0.0417(3) 0.0558(16) Uani 1 1 d .
H2A H -0.2164 0.1777 -0.0488 0.067 Uiso 1 1 calc R
H2B H -0.0048 0.2364 -0.0419 0.067 Uiso 1 1 calc R
C3 C 0.0494(10) 0.1253(4) -0.0915(3) 0.0597(17) Uani 1 1 d .
H3A H 0.2078 0.1306 -0.0872 0.072 Uiso 1 1 calc R
H3B H 0.0089 0.1528 -0.1291 0.072 Uiso 1 1 calc R
C4 C -0.0107(9) 0.0263(3) -0.0941(2) 0.0455(13) Uani 1 1 d .
C5 C 0.0285(8) -0.0148(3) -0.0318(2) 0.0399(12) Uani 1 1 d .
H5 H 0.1882 -0.0131 -0.0256 0.048 Uiso 1 1 calc R
C6 C -0.0356(9) -0.1112(3) -0.0259(2) 0.0470(14) Uani 1 1 d .
C7 C -0.1915(10) -0.1255(3) 0.0259(3) 0.0533(15) Uani 1 1 d .
H7 H -0.2399 -0.1876 0.0283 0.064 Uiso 1 1 calc R
C8 C -0.0629(8) -0.0988(3) 0.0803(2) 0.0432(13) Uani 1 1 d .
C9 C -0.0026(8) -0.0135(3) 0.0784(2) 0.0383(12) Uani 1 1 d .
C10 C -0.0737(7) 0.0372(3) 0.0222(2) 0.0358(12) Uani 1 1 d .
C11 C 0.1029(8) 0.0317(3) 0.1301(2) 0.0400(13) Uani 1 1 d .
C12 C 0.2921(9) -0.1003(4) 0.1763(3) 0.0530(16) Uani 1 1 d .
C13 C 0.1144(9) -0.1656(4) 0.1716(2) 0.0477(14) Uani 1 1 d .
C14 C -0.0358(10) -0.1635(3) 0.1264(2) 0.0493(14) Uani 1 1 d .
H14 H -0.1346 -0.2108 0.1255 0.059 Uiso 1 1 calc R
C15 C 0.1060(11) -0.2359(4) 0.2196(3) 0.0581(17) Uani 1 1 d .
H15 H 0.2562 -0.2574 0.2266 0.070 Uiso 1 1 calc R
C16 C 0.0210(14) -0.1937(4) 0.2773(3) 0.0735(19) Uani 1 1 d .
H16A H -0.1285 -0.1746 0.2717 0.110 Uiso 1 1 calc R
H16B H 0.1109 -0.1434 0.2873 0.110 Uiso 1 1 calc R
H16C H 0.0271 -0.2366 0.3089 0.110 Uiso 1 1 calc R
C17 C -0.0399(17) -0.3159(4) 0.2049(3) 0.092(3) Uani 1 1 d .
H17A H -0.0305 -0.3587 0.2365 0.138 Uiso 1 1 calc R
H17B H 0.0091 -0.3426 0.1683 0.138 Uiso 1 1 calc R
H17C H -0.1898 -0.2967 0.2005 0.138 Uiso 1 1 calc R
C18 C 0.1351(10) -0.0193(4) -0.1405(3) 0.0691(18) Uani 1 1 d .
H18A H 0.1222 0.0113 -0.1779 0.104 Uiso 1 1 calc R
H18B H 0.0891 -0.0799 -0.1452 0.104 Uiso 1 1 calc R
H18C H 0.2856 -0.0178 -0.1274 0.104 Uiso 1 1 calc R
C19 C -0.2511(9) 0.0167(5) -0.1146(3) 0.0614(17) Uani 1 1 d .
H19A H -0.3441 0.0531 -0.0901 0.092 Uiso 1 1 calc R
H19B H -0.2957 -0.0444 -0.1111 0.092 Uiso 1 1 calc R
H19C H -0.2638 0.0353 -0.1554 0.092 Uiso 1 1 calc R
C20 C -0.3244(8) 0.0213(3) 0.0209(2) 0.0420(13) Uani 1 1 d .
C21 C 0.2891(8) -0.0119(4) 0.1601(2) 0.0410(13) Uani 1 1 d .
C22 C 0.4793(10) 0.0443(4) 0.1776(3) 0.0546(15) Uani 1 1 d .
C23 C 0.4906(10) 0.1401(4) 0.1640(3) 0.0606(16) Uani 1 1 d .
H23A H 0.4065 0.1727 0.1930 0.091 Uiso 1 1 calc R
H23B H 0.4313 0.1507 0.1250 0.091 Uiso 1 1 calc R
H23C H 0.6412 0.1594 0.1652 0.091 Uiso 1 1 calc R

loop_
_atom_site_aniso_label
_atom_site_aniso_U_11
_atom_site_aniso_U_22
_atom_site_aniso_U_33
_atom_site_aniso_U_23
_atom_site_aniso_U_13
_atom_site_aniso_U_12
O1 0.103(4) 0.053(2) 0.082(3) -0.016(2) -0.002(3) 0.012(3)
O2 0.0332(19) 0.061(2) 0.071(3) 0.001(2) -0.012(2) -0.0109(18)
O3 0.0296(19) 0.075(3) 0.086(3) -0.007(2) -0.001(2) 0.011(2)
O4 0.039(2) 0.056(2) 0.063(2) -0.020(2) -0.006(2) -0.001(2)
O5 0.032(2) 0.120(4) 0.096(3) 0.032(3) -0.024(2) -0.014(3)
O6 0.042(3) 0.103(4) 0.110(4) 0.039(3) -0.021(3) 0.002(3)
C1 0.035(3) 0.041(3) 0.065(4) 0.003(3) -0.006(3) 0.008(3)
C2 0.052(4) 0.047(3) 0.068(4) 0.010(3) -0.002(3) 0.003(3)
C3 0.047(4) 0.070(4) 0.063(4) 0.014(3) -0.004(3) 0.000(3)
C4 0.029(3) 0.060(3) 0.047(3) -0.005(3) 0.000(3) -0.002(3)
C5 0.024(2) 0.050(3) 0.046(3) -0.002(3) -0.006(2) 0.004(2)
C6 0.046(3) 0.042(3) 0.052(3) -0.013(3) -0.017(3) 0.008(3)
C7 0.055(4) 0.041(3) 0.065(4) -0.006(3) -0.017(3) -0.006(3)
C8 0.035(3) 0.045(3) 0.049(3) -0.002(3) -0.004(3) 0.005(3)
C9 0.026(3) 0.042(3) 0.047(3) -0.003(2) 0.002(2) 0.002(2)
C10 0.020(2) 0.040(3) 0.048(3) -0.003(3) -0.007(2) 0.001(2)
C11 0.029(3) 0.044(3) 0.047(3) -0.002(3) 0.003(3) -0.004(3)
C12 0.031(3) 0.074(4) 0.054(4) 0.015(3) -0.005(3) 0.003(3)
C13 0.047(3) 0.050(3) 0.045(3) 0.002(3) 0.001(3) 0.005(3)
C14 0.053(4) 0.042(3) 0.054(3) 0.004(3) 0.002(3) -0.004(3)
C15 0.055(4) 0.055(4) 0.065(4) 0.012(3) -0.007(3) 0.008(3)
C16 0.087(5) 0.079(4) 0.054(4) 0.007(3) -0.008(4) -0.003(4)
C17 0.146(8) 0.051(4) 0.079(5) 0.005(3) -0.001(6) -0.008(5)
C18 0.054(4) 0.097(5) 0.057(4) -0.007(4) 0.003(3) 0.007(4)
C19 0.038(3) 0.090(5) 0.057(4) 0.005(4) -0.019(3) 0.001(3)
C20 0.032(3) 0.047(3) 0.047(3) -0.004(3) -0.007(3) 0.001(3)
C21 0.024(3) 0.055(3) 0.044(3) 0.003(3) 0.001(2) -0.005(3)
C22 0.036(3) 0.081(4) 0.047(3) 0.001(3) 0.001(3) -0.011(3)
C23 0.039(3) 0.071(4) 0.071(4) -0.016(3) -0.007(3) -0.011(3)

loop_
_atom_type_symbol
_atom_type_description
_atom_type_scat_dispersion_real
_atom_type_scat_dispersion_imag
_atom_type_scat_source
C C 0.0033 0.0016 'International Tables Vol C Tables 4.2.6.8 and 6.1.1.4'
H H 0.0000 0.0000 'International Tables Vol C Tables 4.2.6.8 and 6.1.1.4'
O O 0.0106 0.0060 'International Tables Vol C Tables 4.2.6.8 and 6.1.1.4'

loop_
_geom_angle_atom_site_label_1
_geom_angle_atom_site_label_2
_geom_angle_atom_site_label_3
_geom_angle
C20 O2 C7 113.8(4)
C12 O6 H6 104(6)
C2 C1 C10 113.2(5)
C2 C1 H1A 108.9
C10 C1 H1A 108.9
C2 C1 H1B 108.9
C10 C1 H1B 108.9
H1A C1 H1B 107.8
C3 C2 C1 113.2(4)
C3 C2 H2A 108.9
C1 C2 H2A 108.9
C3 C2 H2B 108.9
C1 C2 H2B 108.9
H2A C2 H2B 107.8
C2 C3 C4 114.5(5)
C2 C3 H3A 108.6
C4 C3 H3A 108.6
C2 C3 H3B 108.6
C4 C3 H3B 108.6
H3A C3 H3B 107.6
C18 C4 C3 108.9(5)
C18 C4 C19 107.7(5)
C3 C4 C19 109.2(5)
C18 C4 C5 110.3(4)
C3 C4 C5 108.5(4)
C19 C4 C5 112.2(4)
C6 C5 C4 115.1(4)
C6 C5 C10 108.1(4)
C4 C5 C10 115.9(4)
C6 C5 H5 105.6
C4 C5 H5 105.6
C10 C5 H5 105.6
O1 C6 C5 126.5(5)
O1 C6 C7 122.0(5)
C5 C6 C7 111.4(4)
O2 C7 C8 109.4(4)
O2 C7 C6 107.9(4)
C8 C7 C6 105.1(4)
O2 C7 H7 111.4
C8 C7 H7 111.4
C6 C7 H7 111.4
C9 C8 C14 130.2(5)
C9 C8 C7 111.9(5)
C14 C8 C7 117.8(5)
C8 C9 C11 122.1(5)
C8 C9 C10 115.2(4)
C11 C9 C10 122.3(4)
C1 C10 C9 117.2(4)
C1 C10 C20 111.9(4)
C9 C10 C20 102.5(4)
C1 C10 C5 111.2(4)
C9 C10 C5 105.9(4)
C20 C10 C5 107.4(4)
O4 C11 C21 121.1(5)
O4 C11 C9 119.8(5)
C21 C11 C9 118.9(4)
O6 C12 C21 119.6(5)
O6 C12 C13 111.7(5)
C21 C12 C13 128.2(5)
C14 C13 C12 122.1(5)
C14 C13 C15 121.6(5)
C12 C13 C15 116.3(5)
C13 C14 C8 129.1(5)
C13 C14 H14 115.5
C8 C14 H14 115.5
C13 C15 C17 114.6(5)
C13 C15 C16 108.9(4)
C17 C15 C16 108.2(6)
C13 C15 H15 108.3
C17 C15 H15 108.3
C16 C15 H15 108.3
C15 C16 H16A 109.5
C15 C16 H16B 109.5
H16A C16 H16B 109.5
C15 C16 H16C 109.5
H16A C16 H16C 109.5
H16B C16 H16C 109.5
C15 C17 H17A 109.5
C15 C17 H17B 109.5
H17A C17 H17B 109.5
C15 C17 H17C 109.5
H17A C17 H17C 109.5
H17B C17 H17C 109.5
C4 C18 H18A 109.5
C4 C18 H18B 109.5
H18A C18 H18B 109.5
C4 C18 H18C 109.5
H18A C18 H18C 109.5
H18B C18 H18C 109.5
C4 C19 H19A 109.5
C4 C19 H19B 109.5
H19A C19 H19B 109.5
C4 C19 H19C 109.5
H19A C19 H19C 109.5
H19B C19 H19C 109.5
O3 C20 O2 120.5(5)
O3 C20 C10 126.2(5)
O2 C20 C10 113.3(4)
C12 C21 C11 124.1(5)
C12 C21 C22 117.9(5)
C11 C21 C22 117.8(5)
O5 C22 C23 118.0(6)
O5 C22 C21 119.5(5)
C23 C22 C21 122.5(5)
C22 C23 H23A 109.5
C22 C23 H23B 109.5
H23A C23 H23B 109.5
C22 C23 H23C 109.5
H23A C23 H23C 109.5
H23B C23 H23C 109.5

loop_
_geom_bond_atom_site_label_1
_geom_bond_atom_site_label_2
_geom_bond_distance
O1 C6 1.204(6)
O2 C20 1.339(6)
O2 C7 1.471(7)
O3 C20 1.199(6)
O4 C11 1.221(6)
O5 C22 1.236(7)
O6 C12 1.338(7)
O6 H6 0.86(2)
C1 C2 1.515(7)
C1 C10 1.515(6)
C1 H1A 0.9700
C1 H1B 0.9700
C2 C3 1.501(8)
C2 H2A 0.9700
C2 H2B 0.9700
C3 C4 1.534(7)
C3 H3A 0.9700
C3 H3B 0.9700
C4 C18 1.527(7)
C4 C19 1.537(7)
C4 C5 1.546(7)
C5 C6 1.506(7)
C5 C10 1.569(6)
C5 H5 0.9800
C6 C7 1.514(8)
C7 C8 1.503(7)
C7 H7 0.9800
C8 C9 1.335(6)
C8 C14 1.429(7)
C9 C11 1.489(7)
C9 C10 1.535(7)
C10 C20 1.541(7)
C11 C21 1.469(7)
C12 C21 1.379(8)
C12 C13 1.463(8)
C13 C14 1.363(7)
C13 C15 1.509(7)
C14 H14 0.9300
C15 C17 1.530(9)
C15 C16 1.531(8)
C15 H15 0.9800
C16 H16A 0.9599
C16 H16B 0.9599
C16 H16C 0.9599
C17 H17A 0.9599
C17 H17B 0.9599
C17 H17C 0.9599
C18 H18A 0.9599
C18 H18B 0.9599
C18 H18C 0.9599
C19 H19A 0.9599
C19 H19B 0.9599
C19 H19C 0.9599
C21 C22 1.484(8)
C22 C23 1.474(8)
C23 H23A 0.9599
C23 H23B 0.9599
C23 H23C 0.9599

loop_
_geom_hbond_atom_site_label_D
_geom_hbond_atom_site_label_H
_geom_hbond_atom_site_label_A
_geom_hbond_distance_DH
_geom_hbond_distance_HA
_geom_hbond_distance_DA
_geom_hbond_angle_DHA
_geom_hbond_site_symmetry_A
O6 H6 O5 0.86(2) 1.57(4) 2.389(7) 158(9) .
C2 H2A O3 0.97 2.67 3.217(7) 116.1 .
C16 H16B O6 0.96 2.82 3.262(10) 109.1 .
C18 H18B O1 0.96 2.46 3.046(8) 119.0 .
C19 H19A O3 0.96 2.66 3.469(8) 141.8 .
C5 H5 O2 0.98 2.91 3.842(6) 159.0 1_655
C5 H5 O3 0.98 2.74 3.595(7) 146.3 1_655
C1 H1B O3 0.97 2.62 3.470(7) 146.5 1_655
C23 H23B O3 0.96 2.61 3.310(7) 129.6 1_655
C2 H2B O3 0.97 2.84 3.777(7) 162.9 4
C7 H7 O1 0.98 2.60 3.542(7) 161.1 4_445
C16 H16A O6 0.96 2.94 3.844(9) 157.3 1_455
C17 H17A O4 0.96 2.73 3.579(8) 148.5 3_545
C16 H16C O4 0.96 2.62 3.505(7) 153.6 3_545

loop_
_geom_torsion_atom_site_label_1
_geom_torsion_atom_site_label_2
_geom_torsion_atom_site_label_3
_geom_torsion_atom_site_label_4
_geom_torsion
C10 C1 C2 C3 -52.5(6)
C1 C2 C3 C4 55.1(7)
C2 C3 C4 C18 -171.8(5)
C2 C3 C4 C19 70.8(6)
C2 C3 C4 C5 -51.8(6)
C18 C4 C5 C6 -64.2(6)
C3 C4 C5 C6 176.6(5)
C19 C4 C5 C6 55.9(6)
C18 C4 C5 C10 168.3(4)
C3 C4 C5 C10 49.2(6)
C19 C4 C5 C10 -71.6(6)
C4 C5 C6 O1 56.8(7)
C10 C5 C6 O1 -171.9(5)
C4 C5 C6 C7 -126.3(5)
C10 C5 C6 C7 5.0(5)
C20 O2 C7 C8 49.9(6)
C20 O2 C7 C6 -63.9(5)
O1 C6 C7 O2 -128.9(5)
C5 C6 C7 O2 54.1(5)
O1 C6 C7 C8 114.5(6)
C5 C6 C7 C8 -62.5(5)
O2 C7 C8 C9 -54.3(6)
C6 C7 C8 C9 61.3(5)
O2 C7 C8 C14 121.9(5)
C6 C7 C8 C14 -122.5(5)
C14 C8 C9 C11 -3.0(8)
C7 C8 C9 C11 172.5(5)
C14 C8 C9 C10 -176.2(5)
C7 C8 C9 C10 -0.6(6)
C2 C1 C10 C9 170.2(4)
C2 C1 C10 C20 -71.8(6)
C2 C1 C10 C5 48.3(6)
C8 C9 C10 C1 177.5(5)
C11 C9 C10 C1 4.4(7)
C8 C9 C10 C20 54.6(5)
C11 C9 C10 C20 -118.5(5)
C8 C9 C10 C5 -57.8(5)
C11 C9 C10 C5 129.0(5)
C6 C5 C10 C1 -179.6(4)
C4 C5 C10 C1 -48.8(5)
C6 C5 C10 C9 52.1(5)
C4 C5 C10 C9 -177.1(4)
C6 C5 C10 C20 -56.9(5)
C4 C5 C10 C20 73.9(5)
C8 C9 C11 O4 -136.4(5)
C10 C9 C11 O4 36.2(7)
C8 C9 C11 C21 48.7(7)
C10 C9 C11 C21 -138.6(5)
O6 C12 C13 C14 -154.4(5)
C21 C12 C13 C14 33.3(9)
O6 C12 C13 C15 25.6(7)
C21 C12 C13 C15 -146.7(6)
C12 C13 C14 C8 -5.2(9)
C15 C13 C14 C8 174.8(5)
C9 C8 C14 C13 -23.4(9)
C7 C8 C14 C13 161.3(5)
C14 C13 C15 C17 15.3(8)
C12 C13 C15 C17 -164.7(6)
C14 C13 C15 C16 -106.0(6)
C12 C13 C15 C16 74.0(7)
C7 O2 C20 O3 -170.4(5)
C7 O2 C20 C10 8.3(6)
C1 C10 C20 O3 -6.9(8)
C9 C10 C20 O3 119.5(6)
C5 C10 C20 O3 -129.1(6)
C1 C10 C20 O2 174.5(4)
C9 C10 C20 O2 -59.1(5)
C5 C10 C20 O2 52.3(6)
O6 C12 C21 C11 -176.5(5)
C13 C12 C21 C11 -4.7(9)
O6 C12 C21 C22 -0.9(8)
C13 C12 C21 C22 170.9(5)
O4 C11 C21 C12 138.9(6)
C9 C11 C21 C12 -46.4(7)
O4 C11 C21 C22 -36.7(7)
C9 C11 C21 C22 138.0(5)
C12 C21 C22 O5 2.0(8)
C11 C21 C22 O5 177.9(5)
C12 C21 C22 C23 -178.4(5)
C11 C21 C22 C23 -2.5(8)

loop_
_cod_related_entry_id
_cod_related_entry_database
_cod_related_entry_code
1 ChemSpider 30651700
